data_7002187
loop_
_publ_author_name
'Bennett, Martin A.'
'Bhargava, Suresh K.'
'Mirzadeh, Nedaossadat'
'Priv\'er, Steven H.'
'Wagler, J\"org'
'Willis, Anthony C.'

_publ_section_title
;
 Synthesis and interconversions of digold(i), tetragold(i), digold(ii),
 gold(i)--gold(iii) and digold(iii) complexes of fluorine-substituted
 aryl carbanions
;
_journal_issue 36
_journal_name_full 'Dalton Transactions'
_journal_page_first 7537
_journal_page_last 7551
_journal_paper_doi 10.1039/b906769h
_journal_year 2009
_chemical_formula_moiety 'C40 H26 Au2 F8 O4 P2, 0.62(H2 O)'
_chemical_formula_sum 'C40 H27.24 Au2 F8 O4.62 P2'
_chemical_formula_weight 1189.65
_space_group_IT_number 2
_symmetry_cell_setting triclinic
_symmetry_space_group_name_Hall '-P 1'
_symmetry_space_group_name_H-M 'P -1'
_atom_sites_solution_hydrogens geom
_atom_sites_solution_primary direct
_atom_sites_solution_secondary difmap
_audit_creation_method SHELXL-97
_cell_angle_alpha 92.311(2)
_cell_angle_beta 96.760(2)
_cell_angle_gamma 114.716(2)
_cell_formula_units_Z 2
_cell_length_a 10.0844(3)
_cell_length_b 11.2569(3)
_cell_length_c 18.2943(5)
_cell_measurement_reflns_used 126623
_cell_measurement_temperature 110(2)
_cell_measurement_theta_max 30.034
_cell_measurement_theta_min 2.546
_cell_volume 1864.14(10)
_computing_cell_refinement DENZO-SMN
_computing_data_collection 'Nonius Collect'
_computing_data_reduction Scalepack
_computing_molecular_graphics 'ORTEP32 for windows (Farugia)'
_computing_publication_material 'Ciftab (Sheldrick, 1997)'
_computing_structure_refinement 'SHELXL-97 (Sheldrick, 1997)'
_computing_structure_solution 'SHELXS-97 (Sheldrick, 1990)'
_diffrn_ambient_temperature 110(2)
_diffrn_measured_fraction_theta_full 0.993
_diffrn_measured_fraction_theta_max 0.993
_diffrn_measurement_device_type 'Nonius Kappa CCD area detector'
_diffrn_measurement_method 'phi and omega scans'
_diffrn_radiation_monochromator graphite
_diffrn_radiation_source 'fine-focus sealed tube'
_diffrn_radiation_type MoK\a
_diffrn_radiation_wavelength 0.71073
_diffrn_reflns_av_R_equivalents 0.0861
_diffrn_reflns_av_sigmaI/netI 0.0633
_diffrn_reflns_limit_h_max 13
_diffrn_reflns_limit_h_min -13
_diffrn_reflns_limit_k_max 15
_diffrn_reflns_limit_k_min -15
_diffrn_reflns_limit_l_max 24
_diffrn_reflns_limit_l_min -24
_diffrn_reflns_number 49598
_diffrn_reflns_theta_full 28.50
_diffrn_reflns_theta_max 28.50
_diffrn_reflns_theta_min 2.86
_exptl_absorpt_coefficient_mu 8.032
_exptl_absorpt_correction_T_max 0.724
_exptl_absorpt_correction_T_min 0.435
_exptl_absorpt_correction_type multi-scan
_exptl_absorpt_process_details SORTAV
_exptl_crystal_colour colorless
_exptl_crystal_density_diffrn 2.119
_exptl_crystal_density_method 'not measured'
_exptl_crystal_description prism
_exptl_crystal_F_000 1128
_exptl_crystal_size_max 0.12
_exptl_crystal_size_mid 0.07
_exptl_crystal_size_min 0.04
_refine_diff_density_max 2.017
_refine_diff_density_min -1.579
_refine_diff_density_rms 0.173
_refine_ls_extinction_method none
_refine_ls_goodness_of_fit_ref 1.027
_refine_ls_hydrogen_treatment constr
_refine_ls_matrix_type full
_refine_ls_number_parameters 559
_refine_ls_number_reflns 9396
_refine_ls_number_restraints 55
_refine_ls_restrained_S_all 1.026
_refine_ls_R_factor_all 0.0754
_refine_ls_R_factor_gt 0.0379
_refine_ls_shift/su_max 0.001
_refine_ls_shift/su_mean 0.000
_refine_ls_structure_factor_coef Fsqd
_refine_ls_weighting_details 'calc w=1/[\s^2^(Fo^2^)+(0.0359P)^2^+0.0000P] where P=(Fo^2^+2Fc^2^)/3'
_refine_ls_weighting_scheme calc
_refine_ls_wR_factor_gt 0.0711
_refine_ls_wR_factor_ref 0.0786
_reflns_number_gt 6623
_reflns_number_total 9396
_reflns_threshold_expression >2sigma(I)
_cod_data_source_file b906769h.txt
_cod_data_source_block neda00201
_cod_original_sg_symbol_Hall -P1
_cod_original_sg_symbol_H-M P-1
_cod_database_code 7002187

loop_
_symmetry_equiv_pos_as_xyz
'x, y, z'
'-x, -y, -z'

loop_
_atom_site_label
_atom_site_type_symbol
_atom_site_fract_x
_atom_site_fract_y
_atom_site_fract_z
_atom_site_U_iso_or_equiv
_atom_site_adp_type
_atom_site_occupancy
_atom_site_symmetry_multiplicity
_atom_site_calc_flag
_atom_site_refinement_flags
_atom_site_disorder_assembly
_atom_site_disorder_group
_atom_site_attached_hydrogens
Au1 Au 0.70101(2) 0.208867(18) 0.296499(10) 0.02601(6) Uani 1 1 d D . . 0
Au2 Au 0.85429(2) 0.25426(2) 0.160698(11) 0.03170(7) Uani 1 1 d D B . 0
P1 P 0.78531(15) 0.06784(13) 0.35748(7) 0.0267(3) Uani 1 1 d D B . 0
P2 P 0.69526(15) 0.33381(13) 0.11880(7) 0.0281(3) Uani 1 1 d . . . 0
O5A O 1.1815(10) 0.6179(9) 0.2655(6) 0.087(3) Uani 0.62 1 d P A 1 2
F1A F 1.130(3) 0.174(2) 0.4580(13) 0.039(3) Uani 0.62 1 d PDU B 1 0
F2A F 1.3014(16) 0.428(2) 0.4892(8) 0.046(3) Uani 0.62 1 d PDU B 1 0
F3A F 1.2077(13) 0.6104(11) 0.4418(5) 0.060(3) Uani 0.62 1 d PD B 1 0
F4A F 0.9358(7) 0.5368(7) 0.3608(4) 0.0444(16) Uani 0.62 1 d PD B 1 0
C1A C 0.9442(15) 0.2225(10) 0.3882(14) 0.0284(12) Uani 0.62 1 d PD B 1 0
C2A C 1.0795(16) 0.2588(18) 0.4311(11) 0.0349(13) Uani 0.62 1 d PD B 1 0
C3A C 1.1672(17) 0.3907(18) 0.4488(8) 0.037(2) Uani 0.62 1 d PDU B 1 0
C4A C 1.1198(16) 0.4815(13) 0.4241(10) 0.044(5) Uani 0.62 1 d PD B 1 0
C5A C 0.9828(18) 0.4451(12) 0.3812(8) 0.039(4) Uani 0.62 1 d PD B 1 0
C6A C 0.8944(12) 0.3145(16) 0.3621(11) 0.029(3) Uani 0.62 1 d PDU B 1 0
F1B F 1.113(4) 0.173(4) 0.466(2) 0.039(3) Uani 0.38 1 d PD B 2 0
F2B F 1.319(3) 0.442(4) 0.4761(15) 0.046(3) Uani 0.38 1 d PD B 2 0
F3B F 1.238(2) 0.611(2) 0.4109(9) 0.060(3) Uani 0.38 1 d PD B 2 0
F4B F 0.9776(13) 0.5353(12) 0.3295(7) 0.0444(16) Uani 0.38 1 d PD B 2 0
C1B C 0.947(2) 0.2198(16) 0.389(2) 0.0284(12) Uani 0.38 1 d PD B 2 0
C2B C 1.085(3) 0.264(3) 0.4311(18) 0.0349(13) Uani 0.38 1 d PD B 2 0
C3B C 1.182(3) 0.395(3) 0.4378(14) 0.037(2) Uani 0.38 1 d PD B 2 0
C4B C 1.141(3) 0.484(2) 0.4043(19) 0.044(5) Uani 0.38 1 d PD B 2 0
C5B C 1.003(3) 0.439(2) 0.3612(15) 0.039(4) Uani 0.38 1 d PD B 2 0
C6B C 0.906(2) 0.309(3) 0.3523(19) 0.029(3) Uani 0.38 1 d PD B 2 0
O1 O 0.5054(4) 0.0869(3) 0.23381(19) 0.0351(9) Uani 1 1 d . B . 0
O2 O 0.4946(4) -0.0909(3) 0.2879(2) 0.0411(10) Uani 1 1 d . B . 0
O3A O 0.9939(5) 0.1701(4) 0.1901(3) 0.0386(12) Uani 0.823(5) 1 d PD B 3 0
C39A C 1.1220(7) 0.2445(8) 0.2281(4) 0.0418(19) Uani 0.823(5) 1 d PD B 3 0
O4A O 1.1726(6) 0.3646(5) 0.2395(3) 0.0513(14) Uani 0.823(5) 1 d PD B 3 0
C40A C 1.206(3) 0.172(2) 0.2603(13) 0.051(4) Uani 0.823(5) 1 d PD B 3 0
H40A H 1.2838 0.1789 0.2307 0.077 Uiso 0.823(5) 1 d PR B 3 0
H40B H 1.1395 0.0789 0.2609 0.077 Uiso 0.823(5) 1 d PR B 3 0
H40C H 1.2516 0.2105 0.3110 0.077 Uiso 0.823(5) 1 d PR B 3 0
O3B O 1.0188(18) 0.233(2) 0.2267(10) 0.0386(12) Uani 0.177(5) 1 d PD B 4 0
C39B C 1.095(4) 0.175(3) 0.2011(15) 0.0418(19) Uani 0.177(5) 1 d PD B 4 0
O4B O 1.065(3) 0.125(2) 0.1367(13) 0.0513(14) Uani 0.177(5) 1 d PD B 4 0
C40B C 1.201(13) 0.145(12) 0.253(7) 0.051(4) Uani 0.177(5) 1 d PD B 4 0
H40D H 1.2869 0.2228 0.2769 0.077 Uiso 0.177(5) 1 d PR B 4 0
H40E H 1.2332 0.0931 0.2209 0.077 Uiso 0.177(5) 1 d PR B 4 0
H40F H 1.1494 0.0916 0.2902 0.077 Uiso 0.177(5) 1 d PR B 4 0
C7 C 0.7094(6) 0.0033(5) 0.4396(3) 0.0284(11) Uani 1 1 d . . . 0
C8 C 0.7345(6) 0.0885(5) 0.5018(3) 0.0323(12) Uani 1 1 d . B . 0
H8 H 0.7920 0.1801 0.5015 0.039 Uiso 1 1 calc R . . 0
C9 C 0.6741(6) 0.0380(6) 0.5652(3) 0.0372(13) Uani 1 1 d . . . 0
H9 H 0.6889 0.0954 0.6079 0.045 Uiso 1 1 calc R B . 0
C10 C 0.5935(6) -0.0950(6) 0.5650(3) 0.0359(13) Uani 1 1 d . B . 0
H10 H 0.5547 -0.1295 0.6083 0.043 Uiso 1 1 calc R . . 0
C11 C 0.5680(6) -0.1798(6) 0.5023(3) 0.0355(13) Uani 1 1 d . . . 0
H11 H 0.5107 -0.2715 0.5026 0.043 Uiso 1 1 calc R B . 0
C12 C 0.6258(6) -0.1305(5) 0.4398(3) 0.0343(12) Uani 1 1 d . B . 0
H12 H 0.6084 -0.1883 0.3968 0.041 Uiso 1 1 calc R . . 0
C13 C 0.8346(6) -0.0513(5) 0.3139(3) 0.0275(11) Uani 1 1 d . . . 0
C14 C 0.9176(6) -0.1021(5) 0.3576(3) 0.0344(13) Uani 1 1 d . B . 0
H14 H 0.9464 -0.0747 0.4091 0.041 Uiso 1 1 calc R . . 0
C15 C 0.9577(6) -0.1935(5) 0.3248(3) 0.0398(14) Uani 1 1 d . . . 0
H15 H 1.0150 -0.2283 0.3538 0.048 Uiso 1 1 calc R B . 0
C16 C 0.9142(6) -0.2339(5) 0.2497(3) 0.0377(13) Uani 1 1 d . B . 0
H16 H 0.9413 -0.2969 0.2279 0.045 Uiso 1 1 calc R . . 0
C17 C 0.8330(6) -0.1843(5) 0.2069(3) 0.0378(13) Uani 1 1 d . . . 0
H17 H 0.8043 -0.2125 0.1555 0.045 Uiso 1 1 calc R B . 0
C18 C 0.7918(6) -0.0915(5) 0.2388(3) 0.0349(12) Uani 1 1 d . B . 0
H18 H 0.7353 -0.0566 0.2092 0.042 Uiso 1 1 calc R . . 0
C19 C 0.4454(6) -0.0375(5) 0.2433(3) 0.0340(12) Uani 1 1 d . . . 0
C20 C 0.3011(7) -0.1162(6) 0.1918(4) 0.0591(19) Uani 1 1 d . B . 0
H20A H 0.2932 -0.2043 0.1782 0.089 Uiso 1 1 calc R . . 0
H20B H 0.2995 -0.0715 0.1470 0.089 Uiso 1 1 calc R . . 0
H20C H 0.2179 -0.1234 0.2169 0.089 Uiso 1 1 calc R . . 0
F5 F 0.5533(3) 0.5225(3) 0.11211(17) 0.0405(8) Uani 1 1 d . B . 0
F6 F 0.4683(4) 0.6264(3) 0.22108(19) 0.0455(8) Uani 1 1 d . . . 0
F7 F 0.4988(4) 0.5584(3) 0.36099(19) 0.0504(9) Uani 1 1 d . B . 0
F8 F 0.6125(4) 0.3863(3) 0.39027(16) 0.0457(8) Uani 1 1 d . . . 0
C21 C 0.6331(5) 0.3985(5) 0.1933(3) 0.0293(11) Uani 1 1 d . B . 0
C22 C 0.5717(6) 0.4864(5) 0.1808(3) 0.0325(12) Uani 1 1 d . . . 0
C23 C 0.5260(6) 0.5406(5) 0.2355(3) 0.0348(13) Uani 1 1 d . B . 0
C24 C 0.5423(6) 0.5072(5) 0.3066(3) 0.0342(12) Uani 1 1 d . . . 0
C25 C 0.6024(6) 0.4192(5) 0.3202(3) 0.0335(12) Uani 1 1 d . B . 0
C26 C 0.6470(5) 0.3618(5) 0.2662(3) 0.0278(11) Uani 1 1 d . B . 0
C27 C 0.7890(6) 0.4698(5) 0.0658(3) 0.0305(12) Uani 1 1 d . B . 0
C28 C 0.7196(7) 0.4897(6) -0.0010(3) 0.0450(15) Uani 1 1 d . . . 0
H28 H 0.6199 0.4320 -0.0194 0.054 Uiso 1 1 calc R B . 0
C29 C 0.7981(7) 0.5944(6) -0.0397(3) 0.0488(16) Uani 1 1 d . B . 0
H29 H 0.7523 0.6063 -0.0855 0.059 Uiso 1 1 calc R . . 0
C30 C 0.9461(7) 0.6840(6) -0.0117(3) 0.0473(16) Uani 1 1 d . . . 0
H30 H 0.9993 0.7573 -0.0370 0.057 Uiso 1 1 calc R B . 0
C31 C 1.0093(7) 0.6599(6) 0.0539(3) 0.0438(15) Uani 1 1 d . B . 0
H31 H 1.1078 0.7185 0.0738 0.053 Uiso 1 1 calc R . . 0
C32 C 0.9341(6) 0.5533(5) 0.0918(3) 0.0338(12) Uani 1 1 d . . . 0
H32 H 0.9826 0.5379 0.1356 0.041 Uiso 1 1 calc R B . 0
C33 C 0.5294(6) 0.2207(5) 0.0578(3) 0.0306(12) Uani 1 1 d . B . 0
C34 C 0.5437(6) 0.1700(6) -0.0085(3) 0.0466(15) Uani 1 1 d . . . 0
H34 H 0.6395 0.1924 -0.0211 0.056 Uiso 1 1 calc R B . 0
C35 C 0.4195(7) 0.0857(6) -0.0582(3) 0.0473(16) Uani 1 1 d . B . 0
H35 H 0.4307 0.0506 -0.1040 0.057 Uiso 1 1 calc R . . 0
C36 C 0.2808(7) 0.0544(6) -0.0397(3) 0.0455(15) Uani 1 1 d . . . 0
H36 H 0.1954 -0.0005 -0.0734 0.055 Uiso 1 1 calc R B . 0
C37 C 0.2665(7) 0.1030(6) 0.0276(3) 0.0444(15) Uani 1 1 d . B . 0
H37 H 0.1709 0.0788 0.0409 0.053 Uiso 1 1 calc R . . 0
C38 C 0.3909(6) 0.1876(5) 0.0770(3) 0.0405(14) Uani 1 1 d . . . 0
H38 H 0.3800 0.2219 0.1232 0.049 Uiso 1 1 calc R B . 0

loop_
_atom_site_aniso_label
_atom_site_aniso_U_11
_atom_site_aniso_U_22
_atom_site_aniso_U_33
_atom_site_aniso_U_23
_atom_site_aniso_U_13
_atom_site_aniso_U_12
Au1 0.02930(12) 0.02369(11) 0.02405(11) 0.00241(8) 0.00049(8) 0.01121(9)
Au2 0.03086(12) 0.03612(13) 0.03296(12) 0.00873(9) 0.00518(9) 0.01838(10)
P1 0.0308(7) 0.0250(7) 0.0252(7) 0.0030(5) 0.0021(5) 0.0131(6)
P2 0.0274(7) 0.0331(7) 0.0250(7) 0.0045(6) 0.0013(5) 0.0145(6)
O5A 0.073(6) 0.104(7) 0.121(8) 0.056(6) 0.049(6) 0.061(6)
F1A 0.036(5) 0.0400(18) 0.042(5) 0.006(2) -0.004(3) 0.021(3)
F2A 0.039(4) 0.043(4) 0.047(5) -0.004(4) -0.013(3) 0.014(3)
F3A 0.057(6) 0.028(2) 0.077(8) -0.013(5) -0.025(5) 0.011(3)
F4A 0.040(4) 0.0262(19) 0.068(5) -0.001(3) -0.003(3) 0.019(3)
C1A 0.030(3) 0.028(3) 0.027(3) 0.004(2) 0.002(2) 0.012(2)
C2A 0.043(3) 0.031(3) 0.033(3) 0.001(2) -0.001(3) 0.022(3)
C3A 0.034(4) 0.042(3) 0.032(4) -0.004(3) -0.005(3) 0.017(3)
C4A 0.040(6) 0.022(3) 0.052(11) -0.009(4) -0.017(6) 0.004(3)
C5A 0.049(6) 0.025(3) 0.045(9) -0.004(5) -0.005(6) 0.021(3)
C6A 0.031(3) 0.033(3) 0.025(5) -0.003(3) 0.003(3) 0.015(3)
F1B 0.036(5) 0.0400(18) 0.042(5) 0.006(2) -0.004(3) 0.021(3)
F2B 0.039(4) 0.043(4) 0.047(5) -0.004(4) -0.013(3) 0.014(3)
F3B 0.057(6) 0.028(2) 0.077(8) -0.013(5) -0.025(5) 0.011(3)
F4B 0.040(4) 0.0262(19) 0.068(5) -0.001(3) -0.003(3) 0.019(3)
C1B 0.030(3) 0.028(3) 0.027(3) 0.004(2) 0.002(2) 0.012(2)
C2B 0.043(3) 0.031(3) 0.033(3) 0.001(2) -0.001(3) 0.022(3)
C3B 0.034(4) 0.042(3) 0.032(4) -0.004(3) -0.005(3) 0.017(3)
C4B 0.040(6) 0.022(3) 0.052(11) -0.009(4) -0.017(6) 0.004(3)
C5B 0.049(6) 0.025(3) 0.045(9) -0.004(5) -0.005(6) 0.021(3)
C6B 0.031(3) 0.033(3) 0.025(5) -0.003(3) 0.003(3) 0.015(3)
O1 0.036(2) 0.028(2) 0.036(2) -0.0032(16) -0.0034(16) 0.0112(17)
O2 0.049(2) 0.0263(19) 0.042(2) 0.0047(17) 0.0065(19) 0.0099(19)
O3A 0.030(3) 0.037(3) 0.055(3) 0.008(2) 0.006(2) 0.020(2)
C39A 0.023(4) 0.049(5) 0.055(5) 0.025(4) 0.011(3) 0.014(4)
O4A 0.042(3) 0.043(3) 0.064(4) 0.008(3) -0.001(3) 0.016(3)
C40A 0.041(4) 0.068(12) 0.054(7) 0.023(7) 0.008(4) 0.030(7)
O3B 0.030(3) 0.037(3) 0.055(3) 0.008(2) 0.006(2) 0.020(2)
C39B 0.023(4) 0.049(5) 0.055(5) 0.025(4) 0.011(3) 0.014(4)
O4B 0.042(3) 0.043(3) 0.064(4) 0.008(3) -0.001(3) 0.016(3)
C40B 0.041(4) 0.068(12) 0.054(7) 0.023(7) 0.008(4) 0.030(7)
C7 0.034(3) 0.030(3) 0.025(3) 0.005(2) 0.005(2) 0.016(2)
C8 0.031(3) 0.035(3) 0.031(3) 0.000(2) 0.002(2) 0.015(3)
C9 0.034(3) 0.046(3) 0.034(3) -0.004(3) 0.002(2) 0.020(3)
C10 0.034(3) 0.049(4) 0.027(3) 0.013(3) 0.006(2) 0.019(3)
C11 0.028(3) 0.042(3) 0.040(3) 0.013(3) 0.010(2) 0.016(3)
C12 0.033(3) 0.034(3) 0.035(3) 0.003(2) 0.000(2) 0.015(3)
C13 0.031(3) 0.022(3) 0.028(3) 0.007(2) 0.007(2) 0.009(2)
C14 0.041(3) 0.031(3) 0.031(3) 0.002(2) 0.000(2) 0.017(3)
C15 0.041(3) 0.025(3) 0.052(4) 0.007(3) 0.006(3) 0.014(3)
C16 0.039(3) 0.027(3) 0.048(3) 0.002(2) 0.017(3) 0.012(3)
C17 0.041(3) 0.032(3) 0.034(3) -0.003(2) 0.010(3) 0.009(3)
C18 0.036(3) 0.035(3) 0.030(3) 0.002(2) 0.008(2) 0.012(3)
C19 0.030(3) 0.034(3) 0.034(3) -0.004(2) 0.004(2) 0.011(3)
C20 0.039(4) 0.044(4) 0.078(5) -0.009(3) -0.005(3) 0.007(3)
F5 0.0453(19) 0.0474(19) 0.0383(18) 0.0112(15) -0.0012(14) 0.0303(17)
F6 0.045(2) 0.0370(18) 0.067(2) 0.0093(16) 0.0111(17) 0.0281(16)
F7 0.071(2) 0.0403(19) 0.051(2) 0.0016(16) 0.0202(18) 0.0318(19)
F8 0.073(2) 0.0418(19) 0.0297(17) 0.0035(14) 0.0129(16) 0.0305(18)
C21 0.024(3) 0.030(3) 0.030(3) -0.001(2) 0.003(2) 0.008(2)
C22 0.026(3) 0.033(3) 0.034(3) 0.004(2) -0.006(2) 0.011(2)
C23 0.030(3) 0.026(3) 0.048(3) 0.004(2) 0.003(2) 0.012(2)
C24 0.032(3) 0.029(3) 0.041(3) -0.004(2) 0.010(2) 0.012(3)
C25 0.040(3) 0.030(3) 0.030(3) 0.005(2) 0.005(2) 0.014(3)
C26 0.022(3) 0.029(3) 0.032(3) 0.002(2) 0.003(2) 0.011(2)
C27 0.028(3) 0.038(3) 0.030(3) 0.005(2) 0.004(2) 0.019(3)
C28 0.037(3) 0.055(4) 0.049(4) 0.025(3) 0.007(3) 0.023(3)
C29 0.045(4) 0.064(4) 0.046(4) 0.027(3) 0.012(3) 0.028(3)
C30 0.063(4) 0.044(4) 0.044(4) 0.005(3) 0.013(3) 0.030(3)
C31 0.038(3) 0.040(3) 0.042(3) -0.007(3) 0.007(3) 0.006(3)
C32 0.037(3) 0.034(3) 0.028(3) -0.003(2) 0.006(2) 0.013(3)
C33 0.027(3) 0.036(3) 0.023(3) 0.006(2) -0.003(2) 0.009(2)
C34 0.028(3) 0.054(4) 0.051(4) -0.006(3) 0.000(3) 0.013(3)
C35 0.045(4) 0.062(4) 0.030(3) -0.002(3) -0.004(3) 0.021(3)
C36 0.048(4) 0.041(3) 0.036(3) -0.003(3) -0.014(3) 0.015(3)
C37 0.032(3) 0.042(3) 0.048(4) 0.002(3) -0.004(3) 0.008(3)
C38 0.041(3) 0.033(3) 0.041(3) -0.002(3) 0.004(3) 0.010(3)

loop_
_atom_type_symbol
_atom_type_description
_atom_type_scat_dispersion_real
_atom_type_scat_dispersion_imag
_atom_type_scat_source
C C 0.0033 0.0016 'International Tables Vol C Tables 4.2.6.8 and 6.1.1.4'
H H 0.0000 0.0000 'International Tables Vol C Tables 4.2.6.8 and 6.1.1.4'
O O 0.0106 0.0060 'International Tables Vol C Tables 4.2.6.8 and 6.1.1.4'
F F 0.0171 0.0103 'International Tables Vol C Tables 4.2.6.8 and 6.1.1.4'
P P 0.1023 0.0942 'International Tables Vol C Tables 4.2.6.8 and 6.1.1.4'
Au Au -2.0133 8.8022 'International Tables Vol C Tables 4.2.6.8 and 6.1.1.4'

loop_
_geom_angle_atom_site_label_1
_geom_angle_atom_site_label_2
_geom_angle_atom_site_label_3
_geom_angle
_geom_angle_site_symmetry_1
_geom_angle_site_symmetry_3
_geom_angle_publ_flag
C6A Au1 C6B 7.0(18) . . ?
C6A Au1 O1 174.8(6) . . ?
C6B Au1 O1 170.8(11) . . ?
C6A Au1 C26 99.1(6) . . ?
C6B Au1 C26 101.4(9) . . ?
O1 Au1 C26 85.95(17) . . ?
C6A Au1 P1 69.9(6) . . ?
C6B Au1 P1 68.7(9) . . ?
O1 Au1 P1 104.92(11) . . ?
C26 Au1 P1 166.39(14) . . ?
C6A Au1 Au2 90.9(7) . . ?
C6B Au1 Au2 84.5(12) . . ?
O1 Au1 Au2 90.69(10) . . ?
C26 Au1 Au2 85.08(14) . . ?
P1 Au1 Au2 102.66(3) . . ?
O3A Au2 O3B 25.2(6) . . ?
O3A Au2 P2 174.64(15) . . ?
O3B Au2 P2 160.2(6) . . ?
O3A Au2 Au1 98.14(14) . . ?
O3B Au2 Au1 85.0(6) . . ?
P2 Au2 Au1 85.07(4) . . ?
C13 P1 C7 107.6(2) . . ?
C13 P1 C1A 112.4(8) . . ?
C7 P1 C1A 106.4(9) . . ?
C13 P1 C1B 111.2(12) . . ?
C7 P1 C1B 105.9(14) . . ?
C13 P1 Au1 126.01(17) . . ?
C7 P1 Au1 118.17(17) . . ?
C1A P1 Au1 81.4(6) . . ?
C1B P1 Au1 83.0(10) . . ?
C21 P2 C27 107.0(2) . . ?
C21 P2 C33 106.5(2) . . ?
C27 P2 C33 106.1(2) . . ?
C21 P2 Au2 112.04(17) . . ?
C27 P2 Au2 108.13(17) . . ?
C33 P2 Au2 116.53(18) . . ?
C2A C1A C6A 122.6(9) . . ?
C2A C1A P1 135.1(15) . . ?
C6A C1A P1 102.1(10) . . ?
F1A C2A C3A 117.7(18) . . ?
F1A C2A C1A 124.5(19) . . ?
C3A C2A C1A 117.8(13) . . ?
F2A C3A C4A 121.0(19) . . ?
F2A C3A C2A 118.7(17) . . ?
C4A C3A C2A 120.2(14) . . ?
F3A C4A C3A 119.3(15) . . ?
F3A C4A C5A 118.5(15) . . ?
C3A C4A C5A 122.1(11) . . ?
F4A C5A C6A 120.5(16) . . ?
F4A C5A C4A 120.8(14) . . ?
C6A C5A C4A 118.7(9) . . ?
C5A C6A C1A 118.5(7) . . ?
C5A C6A Au1 135.7(15) . . ?
C1A C6A Au1 105.6(10) . . ?
C2B C1B C6B 119.4(14) . . ?
C2B C1B P1 140(2) . . ?
C6B C1B P1 100.0(17) . . ?
F1B C2B C3B 124(3) . . ?
F1B C2B C1B 115(3) . . ?
C3B C2B C1B 121(2) . . ?
F2B C3B C4B 117(3) . . ?
F2B C3B C2B 123(3) . . ?
C4B C3B C2B 120(2) . . ?
F3B C4B C3B 119(3) . . ?
F3B C4B C5B 122(3) . . ?
C3B C4B C5B 119.2(18) . . ?
F4B C5B C6B 125(3) . . ?
F4B C5B C4B 113(2) . . ?
C6B C5B C4B 121.6(13) . . ?
C5B C6B C1B 118.6(11) . . ?
C5B C6B Au1 133(2) . . ?
C1B C6B Au1 108.2(16) . . ?
C19 O1 Au1 119.7(3) . . ?
C39A O3A Au2 117.7(5) . . ?
O4A C39A O3A 124.7(6) . . ?
O4A C39A C40A 120.6(10) . . ?
O3A C39A C40A 114.6(10) . . ?
C39A C40A H40A 109.8 . . ?
C39A C40A H40B 109.9 . . ?
H40A C40A H40B 109.5 . . ?
C39A C40A H40C 108.8 . . ?
H40A C40A H40C 109.5 . . ?
H40B C40A H40C 109.5 . . ?
C39B O3B Au2 121.6(16) . . ?
O4B C39B O3B 121(3) . . ?
O4B C39B C40B 117(6) . . ?
O3B C39B C40B 120(6) . . ?
H40D C40B H40E 109.5 . . ?
H40D C40B H40F 109.5 . . ?
H40E C40B H40F 109.5 . . ?
C8 C7 C12 120.5(5) . . ?
C8 C7 P1 119.6(4) . . ?
C12 C7 P1 119.9(4) . . ?
C7 C8 C9 119.4(5) . . ?
C7 C8 H8 120.3 . . ?
C9 C8 H8 120.3 . . ?
C10 C9 C8 119.5(5) . . ?
C10 C9 H9 120.3 . . ?
C8 C9 H9 120.3 . . ?
C9 C10 C11 120.9(5) . . ?
C9 C10 H10 119.6 . . ?
C11 C10 H10 119.6 . . ?
C12 C11 C10 119.8(5) . . ?
C12 C11 H11 120.1 . . ?
C10 C11 H11 120.1 . . ?
C11 C12 C7 119.9(5) . . ?
C11 C12 H12 120.0 . . ?
C7 C12 H12 120.0 . . ?
C18 C13 C14 120.7(5) . . ?
C18 C13 P1 121.1(4) . . ?
C14 C13 P1 118.2(4) . . ?
C15 C14 C13 119.0(5) . . ?
C15 C14 H14 120.5 . . ?
C13 C14 H14 120.5 . . ?
C16 C15 C14 120.1(5) . . ?
C16 C15 H15 119.9 . . ?
C14 C15 H15 119.9 . . ?
C17 C16 C15 120.9(5) . . ?
C17 C16 H16 119.6 . . ?
C15 C16 H16 119.6 . . ?
C16 C17 C18 120.0(5) . . ?
C16 C17 H17 120.0 . . ?
C18 C17 H17 120.0 . . ?
C13 C18 C17 119.3(5) . . ?
C13 C18 H18 120.4 . . ?
C17 C18 H18 120.4 . . ?
O2 C19 O1 125.7(5) . . ?
O2 C19 C20 120.6(5) . . ?
O1 C19 C20 113.7(5) . . ?
C19 C20 H20A 109.5 . . ?
C19 C20 H20B 109.5 . . ?
H20A C20 H20B 109.5 . . ?
C19 C20 H20C 109.5 . . ?
H20A C20 H20C 109.5 . . ?
H20B C20 H20C 109.5 . . ?
C22 C21 C26 118.0(5) . . ?
C22 C21 P2 120.7(4) . . ?
C26 C21 P2 121.3(4) . . ?
F5 C22 C23 116.6(5) . . ?
F5 C22 C21 120.3(5) . . ?
C23 C22 C21 123.1(5) . . ?
F6 C23 C22 121.1(5) . . ?
F6 C23 C24 119.9(5) . . ?
C22 C23 C24 119.0(5) . . ?
F7 C24 C25 120.8(5) . . ?
F7 C24 C23 120.3(5) . . ?
C25 C24 C23 118.8(5) . . ?
F8 C25 C26 119.6(5) . . ?
F8 C25 C24 116.9(5) . . ?
C26 C25 C24 123.4(5) . . ?
C25 C26 C21 117.7(5) . . ?
C25 C26 Au1 116.1(4) . . ?
C21 C26 Au1 125.7(4) . . ?
C32 C27 C28 119.8(5) . . ?
C32 C27 P2 117.9(4) . . ?
C28 C27 P2 122.3(4) . . ?
C29 C28 C27 119.5(6) . . ?
C29 C28 H28 120.2 . . ?
C27 C28 H28 120.2 . . ?
C28 C29 C30 120.9(6) . . ?
C28 C29 H29 119.5 . . ?
C30 C29 H29 119.5 . . ?
C31 C30 C29 117.2(6) . . ?
C31 C30 H30 121.4 . . ?
C29 C30 H30 121.4 . . ?
C30 C31 C32 122.5(6) . . ?
C30 C31 H31 118.8 . . ?
C32 C31 H31 118.8 . . ?
C27 C32 C31 120.0(5) . . ?
C27 C32 H32 120.0 . . ?
C31 C32 H32 120.0 . . ?
C34 C33 C38 120.0(5) . . ?
C34 C33 P2 119.0(4) . . ?
C38 C33 P2 121.0(4) . . ?
C33 C34 C35 121.1(6) . . ?
C33 C34 H34 119.4 . . ?
C35 C34 H34 119.4 . . ?
C36 C35 C34 119.0(6) . . ?
C36 C35 H35 120.5 . . ?
C34 C35 H35 120.5 . . ?
C37 C36 C35 119.8(5) . . ?
C37 C36 H36 120.1 . . ?
C35 C36 H36 120.1 . . ?
C36 C37 C38 121.0(6) . . ?
C36 C37 H37 119.5 . . ?
C38 C37 H37 119.5 . . ?
C33 C38 C37 119.0(5) . . ?
C33 C38 H38 120.5 . . ?
C37 C38 H38 120.5 . . ?

loop_
_geom_bond_atom_site_label_1
_geom_bond_atom_site_label_2
_geom_bond_distance
_geom_bond_site_symmetry_2
_geom_bond_publ_flag
Au1 C6A 2.013(5) . ?
Au1 C6B 2.013(6) . ?
Au1 O1 2.041(3) . ?
Au1 C26 2.088(5) . ?
Au1 P1 2.3527(13) . ?
Au1 Au2 3.0279(3) . ?
Au2 O3A 2.037(4) . ?
Au2 O3B 2.037(4) . ?
Au2 P2 2.2200(13) . ?
P1 C13 1.802(5) . ?
P1 C7 1.807(5) . ?
P1 C1A 1.814(5) . ?
P1 C1B 1.814(5) . ?
P2 C21 1.813(5) . ?
P2 C27 1.817(5) . ?
P2 C33 1.825(5) . ?
F1A C2A 1.343(7) . ?
F2A C3A 1.348(6) . ?
F3A C4A 1.347(7) . ?
F4A C5A 1.352(7) . ?
C1A C2A 1.378(7) . ?
C1A C6A 1.404(8) . ?
C2A C3A 1.374(8) . ?
C3A C4A 1.368(9) . ?
C4A C5A 1.392(8) . ?
C5A C6A 1.366(8) . ?
F1B C2B 1.343(7) . ?
F2B C3B 1.348(6) . ?
F3B C4B 1.347(7) . ?
F4B C5B 1.352(7) . ?
C1B C2B 1.378(7) . ?
C1B C6B 1.404(8) . ?
C2B C3B 1.374(8) . ?
C3B C4B 1.368(9) . ?
C4B C5B 1.392(8) . ?
C5B C6B 1.366(8) . ?
O1 C19 1.301(6) . ?
O2 C19 1.211(7) . ?
O3A C39A 1.300(8) . ?
C39A O4A 1.228(8) . ?
C39A C40A 1.499(10) . ?
C40A H40A 0.9800 . ?
C40A H40B 0.9800 . ?
C40A H40C 0.9800 . ?
O3B C39B 1.304(18) . ?
C39B O4B 1.232(19) . ?
C39B C40B 1.499(10) . ?
C40B H40D 0.9800 . ?
C40B H40E 0.9800 . ?
C40B H40F 0.9800 . ?
C7 C8 1.385(7) . ?
C7 C12 1.386(7) . ?
C8 C9 1.403(8) . ?
C8 H8 0.9500 . ?
C9 C10 1.372(8) . ?
C9 H9 0.9500 . ?
C10 C11 1.388(8) . ?
C10 H10 0.9500 . ?
C11 C12 1.376(7) . ?
C11 H11 0.9500 . ?
C12 H12 0.9500 . ?
C13 C18 1.388(7) . ?
C13 C14 1.395(7) . ?
C14 C15 1.393(8) . ?
C14 H14 0.9500 . ?
C15 C16 1.387(8) . ?
C15 H15 0.9500 . ?
C16 C17 1.366(8) . ?
C16 H16 0.9500 . ?
C17 C18 1.405(7) . ?
C17 H17 0.9500 . ?
C18 H18 0.9500 . ?
C19 C20 1.524(8) . ?
C20 H20A 0.9800 . ?
C20 H20B 0.9800 . ?
C20 H20C 0.9800 . ?
F5 C22 1.352(6) . ?
F6 C23 1.340(6) . ?
F7 C24 1.335(6) . ?
F8 C25 1.353(6) . ?
C21 C22 1.383(7) . ?
C21 C26 1.421(7) . ?
C22 C23 1.371(8) . ?
C23 C24 1.379(8) . ?
C24 C25 1.377(8) . ?
C25 C26 1.375(7) . ?
C27 C32 1.379(7) . ?
C27 C28 1.408(7) . ?
C28 C29 1.392(8) . ?
C28 H28 0.9500 . ?
C29 C30 1.424(9) . ?
C29 H29 0.9500 . ?
C30 C31 1.382(8) . ?
C30 H30 0.9500 . ?
C31 C32 1.387(8) . ?
C31 H31 0.9500 . ?
C32 H32 0.9500 . ?
C33 C34 1.368(8) . ?
C33 C38 1.381(8) . ?
C34 C35 1.401(8) . ?
C34 H34 0.9500 . ?
C35 C36 1.381(9) . ?
C35 H35 0.9500 . ?
C36 C37 1.375(8) . ?
C36 H36 0.9500 . ?
C37 C38 1.400(8) . ?
C37 H37 0.9500 . ?
C38 H38 0.9500 . ?

loop_
_geom_torsion_atom_site_label_1
_geom_torsion_atom_site_label_2
_geom_torsion_atom_site_label_3
_geom_torsion_atom_site_label_4
_geom_torsion
_geom_torsion_site_symmetry_1
_geom_torsion_site_symmetry_2
_geom_torsion_site_symmetry_3
_geom_torsion_site_symmetry_4
_geom_torsion_publ_flag
C6A Au1 Au2 O3A 59.8(6) . . . . ?
C6B Au1 Au2 O3A 56.9(10) . . . . ?
O1 Au1 Au2 O3A -115.30(17) . . . . ?
C26 Au1 Au2 O3A 158.82(19) . . . . ?
P1 Au1 Au2 O3A -9.84(14) . . . . ?
C6A Au1 Au2 O3B 38.3(9) . . . . ?
C6B Au1 Au2 O3B 35.4(11) . . . . ?
O1 Au1 Au2 O3B -136.8(7) . . . . ?
C26 Au1 Au2 O3B 137.3(7) . . . . ?
P1 Au1 Au2 O3B -31.3(7) . . . . ?
C6A Au1 Au2 P2 -124.6(6) . . . . ?
C6B Au1 Au2 P2 -127.5(9) . . . . ?
O1 Au1 Au2 P2 60.38(11) . . . . ?
C26 Au1 Au2 P2 -25.50(14) . . . . ?
P1 Au1 Au2 P2 165.84(5) . . . . ?
C6A Au1 P1 C13 -117.0(7) . . . . ?
C6B Au1 P1 C13 -109.7(13) . . . . ?
O1 Au1 P1 C13 63.4(2) . . . . ?
C26 Au1 P1 C13 -154.4(6) . . . . ?
Au2 Au1 P1 C13 -30.7(2) . . . . ?
C6A Au1 P1 C7 98.5(7) . . . . ?
C6B Au1 P1 C7 105.9(13) . . . . ?
O1 Au1 P1 C7 -81.0(2) . . . . ?
C26 Au1 P1 C7 61.2(6) . . . . ?
Au2 Au1 P1 C7 -175.21(19) . . . . ?
C6A Au1 P1 C1A -5.5(9) . . . . ?
C6B Au1 P1 C1A 1.9(18) . . . . ?
O1 Au1 P1 C1A 174.9(9) . . . . ?
C26 Au1 P1 C1A -42.9(11) . . . . ?
Au2 Au1 P1 C1A 80.8(9) . . . . ?
C6A Au1 P1 C1B -5.9(18) . . . . ?
C6B Au1 P1 C1B 1.5(15) . . . . ?
O1 Au1 P1 C1B 174.6(15) . . . . ?
C26 Au1 P1 C1B -43.2(16) . . . . ?
Au2 Au1 P1 C1B 80.4(15) . . . . ?
O3B Au2 P2 C21 -33(2) . . . . ?
Au1 Au2 P2 C21 26.65(18) . . . . ?
O3B Au2 P2 C27 84(2) . . . . ?
Au1 Au2 P2 C27 144.37(18) . . . . ?
O3B Au2 P2 C33 -156(2) . . . . ?
Au1 Au2 P2 C33 -96.29(19) . . . . ?
C13 P1 C1A C2A -52.2(18) . . . . ?
C7 P1 C1A C2A 65.4(17) . . . . ?
C1B P1 C1A C2A -10(80) . . . . ?
Au1 P1 C1A C2A -177.7(17) . . . . ?
C13 P1 C1A C6A 133.1(12) . . . . ?
C7 P1 C1A C6A -109.3(13) . . . . ?
C1B P1 C1A C6A 176(100) . . . . ?
Au1 P1 C1A C6A 7.6(12) . . . . ?
C6A C1A C2A F1A 179(2) . . . . ?
P1 C1A C2A F1A 5(2) . . . . ?
C6A C1A C2A C3A 0.6(14) . . . . ?
P1 C1A C2A C3A -173(2) . . . . ?
F1A C2A C3A F2A 2.9(17) . . . . ?
C1A C2A C3A F2A -178.5(12) . . . . ?
F1A C2A C3A C4A -178.8(17) . . . . ?
C1A C2A C3A C4A -0.2(12) . . . . ?
F2A C3A C4A F3A -1(2) . . . . ?
C2A C3A C4A F3A -179.6(13) . . . . ?
F2A C3A C4A C5A 178.8(15) . . . . ?
C2A C3A C4A C5A 1(2) . . . . ?
F3A C4A C5A F4A -3(2) . . . . ?
C3A C4A C5A F4A 176.5(14) . . . . ?
F3A C4A C5A C6A 178.9(16) . . . . ?
C3A C4A C5A C6A -1(3) . . . . ?
F4A C5A C6A C1A -176.2(15) . . . . ?
C4A C5A C6A C1A 2(3) . . . . ?
F4A C5A C6A Au1 8(3) . . . . ?
C4A C5A C6A Au1 -173.7(17) . . . . ?
C2A C1A C6A C5A -1(2) . . . . ?
P1 C1A C6A C5A 174.2(18) . . . . ?
C2A C1A C6A Au1 175.3(12) . . . . ?
P1 C1A C6A Au1 -9.1(15) . . . . ?
C6B Au1 C6A C5A 104(13) . . . . ?
C26 Au1 C6A C5A -5(2) . . . . ?
P1 Au1 C6A C5A -177(2) . . . . ?
Au2 Au1 C6A C5A 80(2) . . . . ?
C6B Au1 C6A C1A -71(12) . . . . ?
C26 Au1 C6A C1A 179.0(12) . . . . ?
P1 Au1 C6A C1A 7.3(12) . . . . ?
Au2 Au1 C6A C1A -95.8(13) . . . . ?
C13 P1 C1B C2B -52(3) . . . . ?
C7 P1 C1B C2B 65(3) . . . . ?
C1A P1 C1B C2B 170(84) . . . . ?
Au1 P1 C1B C2B -178(3) . . . . ?
C13 P1 C1B C6B 124.0(19) . . . . ?
C7 P1 C1B C6B -119(2) . . . . ?
C1A P1 C1B C6B -14(80) . . . . ?
Au1 P1 C1B C6B -2(2) . . . . ?
C6B C1B C2B F1B 178(3) . . . . ?
P1 C1B C2B F1B -6(4) . . . . ?
C6B C1B C2B C3B 1(2) . . . . ?
P1 C1B C2B C3B 176(4) . . . . ?
F1B C2B C3B F2B 5(3) . . . . ?
C1B C2B C3B F2B -178(2) . . . . ?
F1B C2B C3B C4B -176(3) . . . . ?
C1B C2B C3B C4B 2(2) . . . . ?
F2B C3B C4B F3B 0(4) . . . . ?
C2B C3B C4B F3B -179(2) . . . . ?
F2B C3B C4B C5B 177(3) . . . . ?
C2B C3B C4B C5B -3(4) . . . . ?
F3B C4B C5B F4B -1(5) . . . . ?
C3B C4B C5B F4B -178(3) . . . . ?
F3B C4B C5B C6B 178(3) . . . . ?
C3B C4B C5B C6B 1(5) . . . . ?
F4B C5B C6B C1B -180(3) . . . . ?
C4B C5B C6B C1B 2(5) . . . . ?
F4B C5B C6B Au1 -2(6) . . . . ?
C4B C5B C6B Au1 179(3) . . . . ?
C2B C1B C6B C5B -2(4) . . . . ?
P1 C1B C6B C5B -179(3) . . . . ?
C2B C1B C6B Au1 179.3(19) . . . . ?
P1 C1B C6B Au1 2(2) . . . . ?
C6A Au1 C6B C5B -81(12) . . . . ?
C26 Au1 C6B C5B -10(4) . . . . ?
P1 Au1 C6B C5B 180(4) . . . . ?
Au2 Au1 C6B C5B 74(4) . . . . ?
C6A Au1 C6B C1B 97(12) . . . . ?
C26 Au1 C6B C1B 168(2) . . . . ?
P1 Au1 C6B C1B -2(2) . . . . ?
Au2 Au1 C6B C1B -108(2) . . . . ?
C26 Au1 O1 C19 -161.2(4) . . . . ?
P1 Au1 O1 C19 10.4(4) . . . . ?
Au2 Au1 O1 C19 113.7(4) . . . . ?
O3B Au2 O3A C39A -29.9(16) . . . . ?
Au1 Au2 O3A C39A -89.0(5) . . . . ?
Au2 O3A C39A O4A -9.8(10) . . . . ?
Au2 O3A C39A C40A 168.6(14) . . . . ?
O3A Au2 O3B C39B 22(2) . . . . ?
P2 Au2 O3B C39B -156(2) . . . . ?
Au1 Au2 O3B C39B 144(3) . . . . ?
Au2 O3B C39B O4B -4(5) . . . . ?
Au2 O3B C39B C40B -172(6) . . . . ?
C13 P1 C7 C8 145.3(4) . . . . ?
C1A P1 C7 C8 24.7(8) . . . . ?
C1B P1 C7 C8 26.4(12) . . . . ?
Au1 P1 C7 C8 -64.2(5) . . . . ?
C13 P1 C7 C12 -35.1(5) . . . . ?
C1A P1 C7 C12 -155.8(8) . . . . ?
C1B P1 C7 C12 -154.1(11) . . . . ?
Au1 P1 C7 C12 115.4(4) . . . . ?
C12 C7 C8 C9 -0.2(8) . . . . ?
P1 C7 C8 C9 179.4(4) . . . . ?
C7 C8 C9 C10 1.2(8) . . . . ?
C8 C9 C10 C11 -1.6(8) . . . . ?
C9 C10 C11 C12 1.0(8) . . . . ?
C10 C11 C12 C7 0.1(8) . . . . ?
C8 C7 C12 C11 -0.5(8) . . . . ?
P1 C7 C12 C11 180.0(4) . . . . ?
C7 P1 C13 C18 131.3(4) . . . . ?
C1A P1 C13 C18 -112.0(9) . . . . ?
C1B P1 C13 C18 -113.2(14) . . . . ?
Au1 P1 C13 C18 -16.2(5) . . . . ?
C7 P1 C13 C14 -48.9(5) . . . . ?
C1A P1 C13 C14 67.9(9) . . . . ?
C1B P1 C13 C14 66.7(14) . . . . ?
Au1 P1 C13 C14 163.6(3) . . . . ?
C18 C13 C14 C15 0.3(8) . . . . ?
P1 C13 C14 C15 -179.5(4) . . . . ?
C13 C14 C15 C16 -0.6(8) . . . . ?
C14 C15 C16 C17 0.6(8) . . . . ?
C15 C16 C17 C18 -0.3(8) . . . . ?
C14 C13 C18 C17 0.0(8) . . . . ?
P1 C13 C18 C17 179.8(4) . . . . ?
C16 C17 C18 C13 0.0(8) . . . . ?
Au1 O1 C19 O2 0.8(8) . . . . ?
Au1 O1 C19 C20 -179.1(4) . . . . ?
C27 P2 C21 C22 41.8(5) . . . . ?
C33 P2 C21 C22 -71.3(5) . . . . ?
Au2 P2 C21 C22 160.2(4) . . . . ?
C27 P2 C21 C26 -137.6(4) . . . . ?
C33 P2 C21 C26 109.2(4) . . . . ?
Au2 P2 C21 C26 -19.3(5) . . . . ?
C26 C21 C22 F5 -178.7(4) . . . . ?
P2 C21 C22 F5 1.9(7) . . . . ?
C26 C21 C22 C23 1.0(8) . . . . ?
P2 C21 C22 C23 -178.5(4) . . . . ?
F5 C22 C23 F6 -1.0(7) . . . . ?
C21 C22 C23 F6 179.3(5) . . . . ?
F5 C22 C23 C24 -180.0(5) . . . . ?
C21 C22 C23 C24 0.3(8) . . . . ?
F6 C23 C24 F7 1.0(8) . . . . ?
C22 C23 C24 F7 -180.0(5) . . . . ?
F6 C23 C24 C25 -179.7(5) . . . . ?
C22 C23 C24 C25 -0.7(8) . . . . ?
F7 C24 C25 F8 1.1(8) . . . . ?
C23 C24 C25 F8 -178.2(5) . . . . ?
F7 C24 C25 C26 179.0(5) . . . . ?
C23 C24 C25 C26 -0.3(8) . . . . ?
F8 C25 C26 C21 179.5(5) . . . . ?
C24 C25 C26 C21 1.6(8) . . . . ?
F8 C25 C26 Au1 7.8(6) . . . . ?
C24 C25 C26 Au1 -170.0(4) . . . . ?
C22 C21 C26 C25 -1.9(7) . . . . ?
P2 C21 C26 C25 177.5(4) . . . . ?
C22 C21 C26 Au1 168.8(4) . . . . ?
P2 C21 C26 Au1 -11.7(6) . . . . ?
C6A Au1 C26 C25 -72.9(8) . . . . ?
C6B Au1 C26 C25 -79.6(13) . . . . ?
O1 Au1 C26 C25 105.9(4) . . . . ?
P1 Au1 C26 C25 -37.6(9) . . . . ?
Au2 Au1 C26 C25 -163.0(4) . . . . ?
C6A Au1 C26 C21 116.3(8) . . . . ?
C6B Au1 C26 C21 109.5(13) . . . . ?
O1 Au1 C26 C21 -64.9(4) . . . . ?
P1 Au1 C26 C21 151.5(4) . . . . ?
Au2 Au1 C26 C21 26.1(4) . . . . ?
C21 P2 C27 C32 82.0(5) . . . . ?
C33 P2 C27 C32 -164.6(4) . . . . ?
Au2 P2 C27 C32 -38.9(5) . . . . ?
C21 P2 C27 C28 -99.7(5) . . . . ?
C33 P2 C27 C28 13.7(5) . . . . ?
Au2 P2 C27 C28 139.4(4) . . . . ?
C32 C27 C28 C29 -0.6(9) . . . . ?
P2 C27 C28 C29 -178.9(5) . . . . ?
C27 C28 C29 C30 -1.9(10) . . . . ?
C28 C29 C30 C31 2.0(9) . . . . ?
C29 C30 C31 C32 0.2(9) . . . . ?
C28 C27 C32 C31 2.8(8) . . . . ?
P2 C27 C32 C31 -178.8(4) . . . . ?
C30 C31 C32 C27 -2.7(9) . . . . ?
C21 P2 C33 C34 171.7(5) . . . . ?
C27 P2 C33 C34 57.9(5) . . . . ?
Au2 P2 C33 C34 -62.5(5) . . . . ?
C21 P2 C33 C38 -7.3(5) . . . . ?
C27 P2 C33 C38 -121.1(5) . . . . ?
Au2 P2 C33 C38 118.5(4) . . . . ?
C38 C33 C34 C35 0.8(9) . . . . ?
P2 C33 C34 C35 -178.2(5) . . . . ?
C33 C34 C35 C36 0.4(10) . . . . ?
C34 C35 C36 C37 -1.8(9) . . . . ?
C35 C36 C37 C38 2.1(9) . . . . ?
C34 C33 C38 C37 -0.5(9) . . . . ?
P2 C33 C38 C37 178.4(4) . . . . ?
C36 C37 C38 C33 -1.0(9) . . . . ?

loop_
_cod_changelog_entry_id
_cod_changelog_entry_author
_cod_changelog_entry_date
_cod_changelog_entry_text
1 'Vaitkus, Antanas' 2024-11-21T15:08:25+02:00
;
 Marked attached hydrogen atoms.
;
